data_7704708
loop_
_publ_author_name
'Zhou, Xueer'
'Vasko, Petra'
'Hicks, Jamie'
'Fuentes, M \'Angeles'
'Heilmann, Andreas'
'Kolychev, Eugene L.'
'Aldridge, Simon'

_publ_section_title
;
 Cooperative N-H bond activation by amido-Ge(ii) cations.
;
_journal_issue 27
_journal_name_full 'Dalton transactions (Cambridge, England : 2003)'
_journal_page_first 9495
_journal_page_last 9504
_journal_paper_doi 10.1039/d0dt01960g
_journal_volume 49
_journal_year 2020
_chemical_formula_moiety 'C18 H26 Br Ge N3'
_chemical_formula_sum 'C18 H26 Br Ge N3'
_chemical_formula_weight 436.92
_space_group_crystal_system orthorhombic
_space_group_IT_number 61
_space_group_name_Hall '-P 2ac 2ab'
_space_group_name_H-M_alt 'P b c a'
_atom_sites_solution_hydrogens geom
_audit_creation_method SHELXL-2018/3
_audit_update_record
;
2019-09-07 deposited with the CCDC.	2020-06-25 downloaded from the CCDC.
;
_cell_angle_alpha 90
_cell_angle_beta 90
_cell_angle_gamma 90
_cell_formula_units_Z 8
_cell_length_a 13.8454(3)
_cell_length_b 13.2083(3)
_cell_length_c 21.4808(7)
_cell_measurement_reflns_used 3404
_cell_measurement_temperature 150(2)
_cell_measurement_theta_max 75.8220
_cell_measurement_theta_min 4.0570
_cell_volume 3928.28(18)
_computing_cell_refinement 'CrysAlisPro 1.171.39.46 (Rigaku OD, 2018)'
_computing_data_collection 'CrysAlisPro 1.171.39.46 (Rigaku OD, 2018)'
_computing_data_reduction 'CrysAlisPro 1.171.39.46 (Rigaku OD, 2018)'
_computing_structure_refinement 'SHELXL-2018/3 (Sheldrick, 2018)'
_computing_structure_solution 'SHELXT 2018/2 (Sheldrick, 2018)'
_diffrn_ambient_temperature 150(2)
_diffrn_detector_area_resol_mean 10.4102
_diffrn_measured_fraction_theta_full 1.000
_diffrn_measured_fraction_theta_max 0.988
_diffrn_measurement_device_type 'SuperNova, Dual, Cu at home/near, Atlas'
_diffrn_measurement_method '\w scans'
_diffrn_radiation_type CuK\a
_diffrn_radiation_wavelength 1.54184
_diffrn_reflns_av_R_equivalents 0.0519
_diffrn_reflns_av_unetI/netI 0.0484
_diffrn_reflns_Laue_measured_fraction_full 1.000
_diffrn_reflns_Laue_measured_fraction_max 0.988
_diffrn_reflns_limit_h_max 14
_diffrn_reflns_limit_h_min -17
_diffrn_reflns_limit_k_max 14
_diffrn_reflns_limit_k_min -16
_diffrn_reflns_limit_l_max 26
_diffrn_reflns_limit_l_min -24
_diffrn_reflns_number 13468
_diffrn_reflns_point_group_measured_fraction_full 1.000
_diffrn_reflns_point_group_measured_fraction_max 0.988
_diffrn_reflns_theta_full 67.684
_diffrn_reflns_theta_max 76.211
_diffrn_reflns_theta_min 4.116
_diffrn_source 'micro-focus sealed X-ray tube'
_exptl_absorpt_coefficient_mu 4.510
_exptl_absorpt_correction_T_max 1.00000
_exptl_absorpt_correction_T_min 0.84953
_exptl_absorpt_correction_type multi-scan
_exptl_absorpt_process_details
;
CrysAlisPro 1.171.39.46 (Rigaku Oxford Diffraction, 2018)
Empirical absorption correction using spherical harmonics,
 implemented in SCALE3 ABSPACK scaling algorithm.
;
_exptl_crystal_colour colourless
_exptl_crystal_density_diffrn 1.478
_exptl_crystal_description plate
_exptl_crystal_F_000 1776
_exptl_crystal_size_max 0.120
_exptl_crystal_size_mid 0.070
_exptl_crystal_size_min 0.020
_refine_diff_density_max 0.940
_refine_diff_density_min -0.430
_refine_diff_density_rms 0.088
_refine_ls_extinction_method none
_refine_ls_goodness_of_fit_ref 1.052
_refine_ls_hydrogen_treatment constr
_refine_ls_matrix_type full
_refine_ls_number_parameters 214
_refine_ls_number_reflns 4070
_refine_ls_number_restraints 0
_refine_ls_restrained_S_all 1.052
_refine_ls_R_factor_all 0.0570
_refine_ls_R_factor_gt 0.0406
_refine_ls_shift/su_max 0.001
_refine_ls_shift/su_mean 0.000
_refine_ls_structure_factor_coef Fsqd
_refine_ls_weighting_details 'w=1/[\s^2^(Fo^2^)+(0.0347P)^2^+4.0183P] where P=(Fo^2^+2Fc^2^)/3'
_refine_ls_weighting_scheme calc
_refine_ls_wR_factor_gt 0.0905
_refine_ls_wR_factor_ref 0.0983
_reflns_Friedel_coverage 0.000
_reflns_number_gt 3229
_reflns_number_total 4070
_reflns_threshold_expression 'I > 2\s(I)'
_cod_data_source_file d0dt01960g2.cif
_cod_data_source_block 274xzjh18_a
_cod_depositor_comments 'Adding full bibliography for 7704706--7704714.cif.'
_cod_database_code 7704708
_shelx_shelxl_version_number 2018/3
_shelx_space_group_comment
;
The symmetry employed for this shelxl refinement is uniquely defined
by the following loop, which should always be used as a source of
symmetry information in preference to the above space-group names.
They are only intended as comments.
;
_shelx_estimated_absorpt_t_min 0.614
_shelx_estimated_absorpt_t_max 0.915

loop_
_space_group_symop_operation_xyz
'x, y, z'
'-x+1/2, -y, z+1/2'
'x+1/2, -y+1/2, -z'
'-x, y+1/2, -z+1/2'
'-x, -y, -z'
'x-1/2, y, -z-1/2'
'-x-1/2, y-1/2, z'
'x, -y-1/2, z-1/2'

loop_
_atom_site_label
_atom_site_type_symbol
_atom_site_fract_x
_atom_site_fract_y
_atom_site_fract_z
_atom_site_U_iso_or_equiv
_atom_site_adp_type
_atom_site_occupancy
_atom_site_site_symmetry_order
_atom_site_calc_flag
_atom_site_refinement_flags_posn
_atom_site_refinement_flags_adp
_atom_site_refinement_flags_occupancy
_atom_site_disorder_assembly
_atom_site_disorder_group
Br1 Br 0.62393(3) 0.28395(3) 0.47438(2) 0.03342(12) Uani 1 1 d . . . . .
Ge1 Ge 0.60069(3) 0.34548(3) 0.35980(2) 0.02431(11) Uani 1 1 d . . . . .
N1 N 0.4645(2) 0.3559(2) 0.35889(16) 0.0255(6) Uani 1 1 d . . . . .
N2 N 0.5381(2) 0.5589(2) 0.39804(15) 0.0261(7) Uani 1 1 d . . . . .
N3 N 0.6926(2) 0.5493(2) 0.39310(14) 0.0222(6) Uani 1 1 d . . . . .
C1 C 0.4067(3) 0.2640(3) 0.3421(2) 0.0321(9) Uani 1 1 d . . . . .
C2 C 0.4642(3) 0.2018(3) 0.2947(3) 0.0490(13) Uani 1 1 d . . . . .
H2A H 0.481591 0.244872 0.259281 0.073 Uiso 1 1 calc R U . . .
H2B H 0.424757 0.144978 0.280150 0.073 Uiso 1 1 calc R U . . .
H2C H 0.523080 0.175908 0.314390 0.073 Uiso 1 1 calc R U . . .
C3 C 0.3123(3) 0.2960(3) 0.3110(2) 0.0412(10) Uani 1 1 d . . . . .
H3A H 0.277077 0.342056 0.338638 0.062 Uiso 1 1 calc R U . . .
H3B H 0.272743 0.235979 0.302747 0.062 Uiso 1 1 calc R U . . .
H3C H 0.326583 0.330551 0.271690 0.062 Uiso 1 1 calc R U . . .
C4 C 0.3849(4) 0.1994(4) 0.3987(3) 0.0622(16) Uani 1 1 d . . . . .
H4A H 0.445580 0.176564 0.417464 0.093 Uiso 1 1 calc R U . . .
H4B H 0.346554 0.140539 0.386067 0.093 Uiso 1 1 calc R U . . .
H4C H 0.348454 0.239496 0.429037 0.093 Uiso 1 1 calc R U . . .
C5 C 0.4200(3) 0.4200(3) 0.4061(2) 0.0322(9) Uani 1 1 d . . . . .
H5A H 0.447322 0.402432 0.447361 0.039 Uiso 1 1 calc R U . . .
H5B H 0.349825 0.405969 0.407458 0.039 Uiso 1 1 calc R U . . .
C6 C 0.4355(3) 0.5320(3) 0.3942(2) 0.0315(9) Uani 1 1 d . . . . .
H6A H 0.410585 0.549442 0.352376 0.038 Uiso 1 1 calc R U . . .
H6B H 0.398738 0.571773 0.425271 0.038 Uiso 1 1 calc R U . . .
C7 C 0.6105(2) 0.4939(3) 0.38838(17) 0.0225(7) Uani 1 1 d . . . . .
C8 C 0.5730(3) 0.6547(3) 0.4096(2) 0.0316(8) Uani 1 1 d . . . . .
H8 H 0.535656 0.713426 0.418194 0.038 Uiso 1 1 calc R U . . .
C9 C 0.6701(3) 0.6495(3) 0.4064(2) 0.0300(8) Uani 1 1 d . . . . .
H9 H 0.714378 0.703645 0.412171 0.036 Uiso 1 1 calc R U . . .
C10 C 0.7892(2) 0.5097(2) 0.38415(17) 0.0218(7) Uani 1 1 d . . . . .
C11 C 0.8233(3) 0.5013(3) 0.32362(18) 0.0250(7) Uani 1 1 d . . . . .
C12 C 0.9158(3) 0.4604(3) 0.31528(19) 0.0284(8) Uani 1 1 d . . . . .
H12 H 0.940927 0.453414 0.274351 0.034 Uiso 1 1 calc R U . . .
C13 C 0.9711(3) 0.4299(3) 0.36540(19) 0.0275(8) Uani 1 1 d . . . . .
C14 C 0.9349(3) 0.4415(3) 0.42556(19) 0.0264(8) Uani 1 1 d . . . . .
H14 H 0.973060 0.421419 0.460160 0.032 Uiso 1 1 calc R U . . .
C15 C 0.8426(2) 0.4825(3) 0.43564(17) 0.0235(7) Uani 1 1 d . . . . .
C16 C 0.8055(3) 0.4989(3) 0.50087(19) 0.0307(8) Uani 1 1 d . . . . .
H16A H 0.790839 0.570864 0.506921 0.046 Uiso 1 1 calc R U . . .
H16B H 0.854763 0.477771 0.530923 0.046 Uiso 1 1 calc R U . . .
H16C H 0.746712 0.458880 0.507150 0.046 Uiso 1 1 calc R U . . .
C17 C 1.0717(3) 0.3879(3) 0.3552(2) 0.0370(9) Uani 1 1 d . . . . .
H17A H 1.072987 0.348655 0.316458 0.055 Uiso 1 1 calc R U . . .
H17B H 1.089207 0.343917 0.390164 0.055 Uiso 1 1 calc R U . . .
H17C H 1.117929 0.443840 0.352315 0.055 Uiso 1 1 calc R U . . .
C18 C 0.7638(3) 0.5367(3) 0.26896(19) 0.0374(9) Uani 1 1 d . . . . .
H18A H 0.705910 0.494384 0.265255 0.056 Uiso 1 1 calc R U . . .
H18B H 0.802110 0.531297 0.230751 0.056 Uiso 1 1 calc R U . . .
H18C H 0.744625 0.607357 0.275363 0.056 Uiso 1 1 calc R U . . .

loop_
_atom_site_aniso_label
_atom_site_aniso_U_11
_atom_site_aniso_U_22
_atom_site_aniso_U_33
_atom_site_aniso_U_23
_atom_site_aniso_U_13
_atom_site_aniso_U_12
Br1 0.0323(2) 0.03335(19) 0.0346(2) -0.00099(17) 0.00066(17) 0.00617(16)
Ge1 0.01970(19) 0.02390(19) 0.0293(2) -0.00456(17) 0.00378(17) 0.00006(16)
N1 0.0186(13) 0.0227(13) 0.0352(17) -0.0044(13) 0.0006(13) -0.0017(11)
N2 0.0188(14) 0.0277(15) 0.0318(17) -0.0050(13) -0.0011(13) 0.0044(12)
N3 0.0188(13) 0.0209(13) 0.0269(16) -0.0011(11) -0.0033(12) 0.0016(11)
C1 0.0236(18) 0.0241(17) 0.049(2) 0.0012(16) -0.0027(17) -0.0076(14)
C2 0.030(2) 0.032(2) 0.085(4) -0.024(2) -0.006(2) -0.0011(17)
C3 0.0240(19) 0.038(2) 0.062(3) -0.011(2) -0.005(2) -0.0042(17)
C4 0.061(3) 0.055(3) 0.071(4) 0.025(3) -0.014(3) -0.028(3)
C5 0.0194(17) 0.039(2) 0.038(2) -0.0082(18) 0.0049(16) -0.0049(15)
C6 0.0168(16) 0.0301(18) 0.048(3) -0.0127(17) -0.0010(16) 0.0051(15)
C7 0.0189(16) 0.0234(16) 0.0250(17) -0.0023(13) -0.0007(14) 0.0014(13)
C8 0.0271(18) 0.0257(17) 0.042(2) -0.0053(17) -0.0042(17) 0.0019(15)
C9 0.0283(18) 0.0199(15) 0.042(2) -0.0026(16) -0.0020(17) -0.0021(14)
C10 0.0162(15) 0.0186(15) 0.0305(19) 0.0018(13) 0.0000(14) -0.0007(12)
C11 0.0230(17) 0.0239(16) 0.0280(19) 0.0047(14) -0.0018(15) -0.0009(14)
C12 0.0236(17) 0.0294(17) 0.032(2) 0.0017(15) 0.0046(16) 0.0000(14)
C13 0.0188(16) 0.0255(16) 0.038(2) -0.0007(16) -0.0011(15) -0.0016(13)
C14 0.0184(16) 0.0267(16) 0.034(2) 0.0020(15) -0.0068(15) -0.0033(14)
C15 0.0203(16) 0.0233(15) 0.0269(19) 0.0022(14) -0.0012(14) -0.0043(13)
C16 0.0285(19) 0.0347(19) 0.029(2) 0.0027(16) -0.0022(16) 0.0001(16)
C17 0.0191(17) 0.044(2) 0.048(3) -0.005(2) -0.0021(18) 0.0045(16)
C18 0.035(2) 0.049(2) 0.028(2) 0.0070(18) -0.0010(18) 0.0094(19)

loop_
_atom_type_symbol
_atom_type_description
_atom_type_scat_dispersion_real
_atom_type_scat_dispersion_imag
_atom_type_scat_source
C C 0.0181 0.0091 'International Tables Vol C Tables 4.2.6.8 and 6.1.1.4'
H H 0.0000 0.0000 'International Tables Vol C Tables 4.2.6.8 and 6.1.1.4'
N N 0.0311 0.0180 'International Tables Vol C Tables 4.2.6.8 and 6.1.1.4'
Ge Ge -1.0885 0.8855 'International Tables Vol C Tables 4.2.6.8 and 6.1.1.4'
Br Br -0.6763 1.2805 'International Tables Vol C Tables 4.2.6.8 and 6.1.1.4'

loop_
_geom_angle_atom_site_label_1
_geom_angle_atom_site_label_2
_geom_angle_atom_site_label_3
_geom_angle
_geom_angle_site_symmetry_1
_geom_angle_site_symmetry_3
_geom_angle_publ_flag
N1 Ge1 C7 89.96(13) . . ?
N1 Ge1 Br1 98.93(10) . . ?
C7 Ge1 Br1 90.42(10) . . ?
C5 N1 C1 114.4(3) . . ?
C5 N1 Ge1 117.1(2) . . ?
C1 N1 Ge1 118.4(2) . . ?
C7 N2 C8 110.8(3) . . ?
C7 N2 C6 124.2(3) . . ?
C8 N2 C6 124.9(3) . . ?
C7 N3 C9 109.9(3) . . ?
C7 N3 C10 124.7(3) . . ?
C9 N3 C10 125.3(3) . . ?
N1 C1 C4 111.7(4) . . ?
N1 C1 C3 109.7(3) . . ?
C4 C1 C3 109.6(4) . . ?
N1 C1 C2 108.5(3) . . ?
C4 C1 C2 109.6(4) . . ?
C3 C1 C2 107.6(4) . . ?
N1 C5 C6 112.9(3) . . ?
N2 C6 C5 111.3(3) . . ?
N2 C7 N3 105.7(3) . . ?
N2 C7 Ge1 127.5(3) . . ?
N3 C7 Ge1 126.2(2) . . ?
C9 C8 N2 107.1(3) . . ?
C8 C9 N3 106.4(3) . . ?
C15 C10 C11 123.3(3) . . ?
C15 C10 N3 118.9(3) . . ?
C11 C10 N3 117.8(3) . . ?
C10 C11 C12 117.5(3) . . ?
C10 C11 C18 121.2(3) . . ?
C12 C11 C18 121.3(4) . . ?
C13 C12 C11 121.3(4) . . ?
C12 C13 C14 119.4(3) . . ?
C12 C13 C17 120.2(4) . . ?
C14 C13 C17 120.4(4) . . ?
C13 C14 C15 120.8(3) . . ?
C10 C15 C14 117.7(3) . . ?
C10 C15 C16 121.6(3) . . ?
C14 C15 C16 120.6(3) . . ?

loop_
_geom_bond_atom_site_label_1
_geom_bond_atom_site_label_2
_geom_bond_distance
_geom_bond_site_symmetry_2
_geom_bond_publ_flag
Br1 Ge1 2.6118(6) . ?
Ge1 N1 1.891(3) . ?
Ge1 C7 2.059(3) . ?
N1 C5 1.458(5) . ?
N1 C1 1.498(4) . ?
N2 C7 1.335(4) . ?
N2 C8 1.378(5) . ?
N2 C6 1.467(5) . ?
N3 C7 1.356(4) . ?
N3 C9 1.390(4) . ?
N3 C10 1.449(4) . ?
C1 C4 1.515(6) . ?
C1 C3 1.527(5) . ?
C1 C2 1.530(6) . ?
C5 C6 1.516(5) . ?
C8 C9 1.348(5) . ?
C10 C15 1.378(5) . ?
C10 C11 1.388(5) . ?
C11 C12 1.402(5) . ?
C11 C18 1.509(5) . ?
C12 C13 1.381(5) . ?
C13 C14 1.395(6) . ?
C13 C17 1.515(5) . ?
C14 C15 1.403(5) . ?
C15 C16 1.508(5) . ?
